data_2225716
loop_
_publ_author_name
'Huang, Shu-Mei'
'Jiang, Fei-Feng'
'Chen, Xiao-Hua'
'Wu, Qiong-Jie'

_publ_section_title
;
 Methoxo[<i>N</i>'-(3-methoxy-2-oxidobenzylidene)benzohydrazidato]oxidovanadium(V)
;
_journal_coeditor_code XU2731
_journal_issue 4
_journal_name_full 'Acta Crystallographica Section E'
_journal_page_first m456
_journal_paper_doi 10.1107/S1600536810009608
_journal_volume 66
_journal_year 2010
_chemical_formula_iupac '[V (C15 H12 N2 O4) (C H3 O) O]'
_chemical_formula_moiety 'C16 H15 N2 O6 V'
_chemical_formula_sum 'C16 H15 N2 O6 V'
_chemical_formula_weight 382.24
_chemical_name_systematic
;
Methoxo[<i>N</i>'-(3-methoxy-2-
oxidobenzylidene)benzohydrazidato]oxidovanadium(V)
;
_space_group_IT_number 14
_symmetry_cell_setting monoclinic
_symmetry_space_group_name_Hall '-P 2ybc'
_symmetry_space_group_name_H-M 'P 1 21/c 1'
_atom_sites_solution_hydrogens geom
_atom_sites_solution_primary direct
_atom_sites_solution_secondary difmap
_audit_creation_method SHELXL-97
_cell_angle_alpha 90.00
_cell_angle_beta 96.89(3)
_cell_angle_gamma 90.00
_cell_formula_units_Z 4
_cell_length_a 16.194(3)
_cell_length_b 6.6746(13)
_cell_length_c 15.359(3)
_cell_measurement_reflns_used 2776
_cell_measurement_temperature 293(2)
_cell_measurement_theta_max 27.48
_cell_measurement_theta_min 3.09
_cell_volume 1648.1(6)
_computing_cell_refinement 'TEXRAY (Molecular Structure Corporation, 1999)'
_computing_data_collection 'TEXRAY (Molecular Structure Corporation, 1999)'
_computing_data_reduction 'TEXSAN (Molecular Structure Corporation, 1999)'
_computing_molecular_graphics 'ORTEX (McArdle, 1995)'
_computing_publication_material 'SHELXL97 (Sheldrick, 2008)'
_computing_structure_refinement 'SHELXL97 (Sheldrick, 2008)'
_computing_structure_solution 'SHELXS97 (Sheldrick, 2008)'
_diffrn_ambient_temperature 293(2)
_diffrn_measured_fraction_theta_full 0.974
_diffrn_measured_fraction_theta_max 0.974
_diffrn_measurement_device_type 'Rigaku R-AXIS RAPID'
_diffrn_measurement_method '\w scans'
_diffrn_radiation_monochromator graphite
_diffrn_radiation_source 'fine-focus sealed tube'
_diffrn_radiation_type MoK\a
_diffrn_radiation_wavelength 0.71073
_diffrn_reflns_av_R_equivalents 0.0513
_diffrn_reflns_av_sigmaI/netI 0.0371
_diffrn_reflns_limit_h_max 21
_diffrn_reflns_limit_h_min -21
_diffrn_reflns_limit_k_max 8
_diffrn_reflns_limit_k_min -8
_diffrn_reflns_limit_l_max 19
_diffrn_reflns_limit_l_min -19
_diffrn_reflns_number 14918
_diffrn_reflns_theta_full 27.48
_diffrn_reflns_theta_max 27.48
_diffrn_reflns_theta_min 3.09
_diffrn_standards_decay_% 0
_diffrn_standards_interval_count 0
_diffrn_standards_interval_time 0
_diffrn_standards_number 0
_exptl_absorpt_coefficient_mu 0.638
_exptl_absorpt_correction_T_max 0.909
_exptl_absorpt_correction_T_min 0.845
_exptl_absorpt_correction_type multi-scan
_exptl_absorpt_process_details '(TEXRAY; Molecular Structure Corporation, 1999)'
_exptl_crystal_colour dark-red
_exptl_crystal_density_diffrn 1.541
_exptl_crystal_density_method 'not measured'
_exptl_crystal_description prism
_exptl_crystal_F_000 784
_exptl_crystal_size_max 0.39
_exptl_crystal_size_mid 0.22
_exptl_crystal_size_min 0.15
_refine_diff_density_max 0.331
_refine_diff_density_min -0.393
_refine_ls_extinction_method none
_refine_ls_goodness_of_fit_ref 1.079
_refine_ls_hydrogen_treatment constr
_refine_ls_matrix_type full
_refine_ls_number_parameters 228
_refine_ls_number_reflns 3686
_refine_ls_number_restraints 0
_refine_ls_restrained_S_all 1.079
_refine_ls_R_factor_all 0.0574
_refine_ls_R_factor_gt 0.0415
_refine_ls_shift/su_max 0.001
_refine_ls_shift/su_mean 0.000
_refine_ls_structure_factor_coef Fsqd
_refine_ls_weighting_details 'calc w=1/[\s^2^(Fo^2^)+(0.0620P)^2^+0.2985P] where P=(Fo^2^+2Fc^2^)/3'
_refine_ls_weighting_scheme calc
_refine_ls_wR_factor_gt 0.1104
_refine_ls_wR_factor_ref 0.1182
_reflns_number_gt 2776
_reflns_number_total 3686
_reflns_threshold_expression I>2sigma(I)
_cod_data_source_file xu2731.cif
_cod_data_source_block I
_cod_depositor_comments
;
The following automatic conversions were performed:
'_geom_angle_publ_flag' value 'No' changed to 'no' according to
'/home/saulius/struct/CIF-dictionaries/cif_core.dic' dictionary named
'cif_core.dic' version 2.4.1 from 2010-06-29 (73
times).

'_geom_bond_publ_flag' value 'Yes' changed to 'yes' according to
'/home/saulius/struct/CIF-dictionaries/cif_core.dic' dictionary named
'cif_core.dic' version 2.4.1 from 2010-06-29 (5
times).

'_geom_bond_publ_flag' value 'No' changed to 'no' according to
'/home/saulius/struct/CIF-dictionaries/cif_core.dic' dictionary named
'cif_core.dic' version 2.4.1 from 2010-06-29 (38
times).

'_geom_torsion_publ_flag' value 'No' changed to 'no' according to
'/home/saulius/struct/CIF-dictionaries/cif_core.dic' dictionary named
'cif_core.dic' version 2.4.1 from 2010-06-29 (63 times).

Automatic conversion script
Id: cif_fix_enum 1527 2010-12-29 10:47:43Z saulius 
;
_cod_original_sg_symbol_H-M 'P 21/c'
_cod_database_code 2225716
_cod_database_fobs_code 2225716

loop_
_symmetry_equiv_pos_as_xyz
'x, y, z'
'-x, y+1/2, -z+1/2'
'-x, -y, -z'
'x, -y-1/2, z-1/2'

loop_
_atom_site_type_symbol
_atom_site_label
_atom_site_fract_x
_atom_site_fract_y
_atom_site_fract_z
_atom_site_U_iso_or_equiv
_atom_site_adp_type
_atom_site_calc_flag
_atom_site_refinement_flags
_atom_site_occupancy
_atom_site_disorder_assembly
_atom_site_disorder_group
V V1 0.16311(2) 0.04276(6) 0.66648(3) 0.04096(14) Uani d . 1 . .
O O1 0.16555(9) 0.2270(2) 0.57877(11) 0.0533(4) Uani d . 1 . .
O O2 0.09673(11) 0.5226(3) 0.48044(13) 0.0624(5) Uani d . 1 . .
O O3 0.21107(9) -0.1967(2) 0.72412(10) 0.0464(4) Uani d . 1 . .
O O4 0.46575(11) -0.2270(3) 0.81503(15) 0.0860(7) Uani d . 1 . .
H H4B 0.4400 -0.1379 0.7867 0.129 Uiso calc R 1 . .
O O5 0.13675(10) 0.1611(3) 0.74736(12) 0.0599(5) Uani d . 1 . .
O O6 0.07767(10) -0.0955(3) 0.62167(11) 0.0561(4) Uani d . 1 . .
N N1 0.29210(10) 0.0886(3) 0.68123(11) 0.0377(4) Uani d . 1 . .
N N2 0.33889(10) -0.0525(3) 0.73138(12) 0.0411(4) Uani d . 1 . .
C C1 0.21307(13) 0.3854(3) 0.56461(14) 0.0432(5) Uani d . 1 . .
C C2 0.29647(12) 0.3942(3) 0.59948(13) 0.0390(5) Uani d . 1 . .
C C3 0.34579(14) 0.5570(3) 0.57913(16) 0.0487(6) Uani d . 1 . .
H H3A 0.4017 0.5617 0.6015 0.058 Uiso calc R 1 . .
C C4 0.31173(16) 0.7083(4) 0.52658(16) 0.0562(6) Uani d . 1 . .
H H4A 0.3445 0.8155 0.5129 0.067 Uiso calc R 1 . .
C C5 0.22816(16) 0.7015(4) 0.49361(16) 0.0554(6) Uani d . 1 . .
H H5A 0.2052 0.8063 0.4588 0.066 Uiso calc R 1 . .
C C6 0.17849(14) 0.5428(4) 0.51131(15) 0.0488(5) Uani d . 1 . .
C C7 0.05967(18) 0.6762(5) 0.4246(2) 0.0739(8) Uani d . 1 . .
H H7A 0.0016 0.6478 0.4095 0.111 Uiso calc R 1 . .
H H7B 0.0865 0.6818 0.3722 0.111 Uiso calc R 1 . .
H H7C 0.0659 0.8027 0.4544 0.111 Uiso calc R 1 . .
C C8 0.33318(12) 0.2369(3) 0.65380(14) 0.0406(5) Uani d . 1 . .
H H8A 0.3903 0.2414 0.6705 0.049 Uiso calc R 1 . .
C C9 0.29058(12) -0.1970(3) 0.75157(14) 0.0397(5) Uani d . 1 . .
C C10 0.32708(14) -0.3646(3) 0.80484(14) 0.0431(5) Uani d . 1 . .
C C11 0.41233(15) -0.3729(4) 0.83309(17) 0.0577(6) Uani d . 1 . .
C C12 0.44452(19) -0.5360(5) 0.8821(2) 0.0744(9) Uani d . 1 . .
H H12A 0.5014 -0.5432 0.9001 0.089 Uiso calc R 1 . .
C C13 0.3936(2) -0.6854(5) 0.90395(19) 0.0723(8) Uani d . 1 . .
H H13A 0.4162 -0.7932 0.9370 0.087 Uiso calc R 1 . .
C C14 0.3096(2) -0.6792(4) 0.87791(17) 0.0642(7) Uani d . 1 . .
H H14A 0.2753 -0.7815 0.8937 0.077 Uiso calc R 1 . .
C C15 0.27640(16) -0.5201(4) 0.82817(16) 0.0508(6) Uani d . 1 . .
H H15A 0.2195 -0.5164 0.8099 0.061 Uiso calc R 1 . .
C C16 0.00782(18) -0.1796(5) 0.6540(2) 0.0879(10) Uani d . 1 . .
H H16A -0.0371 -0.1897 0.6073 0.132 Uiso calc R 1 . .
H H16B -0.0088 -0.0958 0.6997 0.132 Uiso calc R 1 . .
H H16C 0.0216 -0.3106 0.6771 0.132 Uiso calc R 1 . .

loop_
_atom_site_aniso_label
_atom_site_aniso_U_11
_atom_site_aniso_U_22
_atom_site_aniso_U_33
_atom_site_aniso_U_12
_atom_site_aniso_U_13
_atom_site_aniso_U_23
V1 0.02696(19) 0.0439(2) 0.0521(2) -0.00458(14) 0.00533(14) 0.00005(17)
O1 0.0359(8) 0.0547(10) 0.0670(10) -0.0086(7) -0.0028(7) 0.0155(9)
O2 0.0453(9) 0.0705(11) 0.0685(11) -0.0006(8) -0.0056(8) 0.0233(10)
O3 0.0364(8) 0.0468(9) 0.0555(9) -0.0077(6) 0.0038(6) 0.0039(8)
O4 0.0380(9) 0.0995(15) 0.1183(17) 0.0049(10) 0.0011(10) 0.0564(14)
O5 0.0471(9) 0.0652(11) 0.0693(11) 0.0029(8) 0.0147(8) -0.0103(9)
O6 0.0390(8) 0.0612(10) 0.0664(11) -0.0148(7) -0.0006(7) 0.0052(9)
N1 0.0290(8) 0.0415(9) 0.0428(9) -0.0003(7) 0.0047(7) -0.0014(8)
N2 0.0316(8) 0.0416(10) 0.0498(10) 0.0015(7) 0.0034(7) 0.0016(8)
C1 0.0384(11) 0.0482(12) 0.0440(12) -0.0035(9) 0.0093(9) 0.0036(10)
C2 0.0353(10) 0.0434(11) 0.0395(11) -0.0033(8) 0.0093(8) -0.0034(10)
C3 0.0429(12) 0.0551(14) 0.0493(13) -0.0115(10) 0.0105(10) 0.0000(11)
C4 0.0586(15) 0.0576(15) 0.0542(14) -0.0149(12) 0.0146(11) 0.0099(13)
C5 0.0616(15) 0.0556(15) 0.0497(13) -0.0044(12) 0.0096(11) 0.0153(12)
C6 0.0451(12) 0.0575(14) 0.0440(12) 0.0000(10) 0.0063(10) 0.0059(11)
C7 0.0635(17) 0.083(2) 0.0713(18) 0.0100(15) -0.0089(14) 0.0247(17)
C8 0.0290(9) 0.0464(12) 0.0469(12) -0.0031(8) 0.0069(8) -0.0045(10)
C9 0.0355(10) 0.0433(11) 0.0407(11) 0.0005(9) 0.0067(8) -0.0054(10)
C10 0.0500(12) 0.0418(12) 0.0392(11) 0.0033(9) 0.0115(9) -0.0041(10)
C11 0.0471(13) 0.0680(16) 0.0588(15) 0.0118(12) 0.0101(11) 0.0116(14)
C12 0.0619(17) 0.085(2) 0.077(2) 0.0244(16) 0.0101(15) 0.0246(17)
C13 0.095(2) 0.0673(19) 0.0561(16) 0.0218(17) 0.0154(15) 0.0142(15)
C14 0.098(2) 0.0459(14) 0.0519(15) -0.0048(14) 0.0225(14) 0.0012(13)
C15 0.0631(15) 0.0473(13) 0.0436(12) -0.0025(11) 0.0127(11) -0.0072(11)
C16 0.0597(17) 0.101(2) 0.103(2) -0.0432(17) 0.0113(16) 0.004(2)

loop_
_atom_type_symbol
_atom_type_description
_atom_type_scat_dispersion_real
_atom_type_scat_dispersion_imag
_atom_type_scat_source
C C 0.0033 0.0016 'International Tables Vol C Tables 4.2.6.8 and 6.1.1.4'
H H 0.0000 0.0000 'International Tables Vol C Tables 4.2.6.8 and 6.1.1.4'
N N 0.0061 0.0033 'International Tables Vol C Tables 4.2.6.8 and 6.1.1.4'
O O 0.0106 0.0060 'International Tables Vol C Tables 4.2.6.8 and 6.1.1.4'
V V 0.3005 0.5294 'International Tables Vol C Tables 4.2.6.8 and 6.1.1.4'

loop_
_geom_angle_atom_site_label_1
_geom_angle_atom_site_label_2
_geom_angle_atom_site_label_3
_geom_angle_site_symmetry_1
_geom_angle_site_symmetry_3
_geom_angle
_geom_angle_publ_flag
O5 V1 O6 . . 107.53(9) no
O5 V1 O1 . . 106.03(9) no
O6 V1 O1 . . 98.75(8) no
O5 V1 O3 . . 100.64(8) no
O6 V1 O3 . . 89.96(7) no
O1 V1 O3 . . 147.80(7) no
O5 V1 N1 . . 101.68(8) no
O6 V1 N1 . . 149.00(8) no
O1 V1 N1 . . 82.66(7) no
O3 V1 N1 . . 74.46(6) no
C1 O1 V1 . . 135.54(14) no
C6 O2 C7 . . 117.5(2) no
C9 O3 V1 . . 118.22(14) no
C11 O4 H4B . . 109.5 no
C16 O6 V1 . . 135.18(19) no
C8 N1 N2 . . 115.74(16) no
C8 N1 V1 . . 128.47(14) no
N2 N1 V1 . . 115.67(12) no
C9 N2 N1 . . 109.38(16) no
O1 C1 C2 . . 121.3(2) no
O1 C1 C6 . . 119.17(19) no
C2 C1 C6 . . 119.5(2) no
C1 C2 C3 . . 119.8(2) no
C1 C2 C8 . . 120.72(19) no
C3 C2 C8 . . 119.42(19) no
C4 C3 C2 . . 120.2(2) no
C4 C3 H3A . . 119.9 no
C2 C3 H3A . . 119.9 no
C3 C4 C5 . . 119.9(2) no
C3 C4 H4A . . 120.1 no
C5 C4 H4A . . 120.1 no
C6 C5 C4 . . 121.4(2) no
C6 C5 H5A . . 119.3 no
C4 C5 H5A . . 119.3 no
O2 C6 C5 . . 125.1(2) no
O2 C6 C1 . . 115.6(2) no
C5 C6 C1 . . 119.2(2) no
O2 C7 H7A . . 109.5 no
O2 C7 H7B . . 109.5 no
H7A C7 H7B . . 109.5 no
O2 C7 H7C . . 109.5 no
H7A C7 H7C . . 109.5 no
H7B C7 H7C . . 109.5 no
N1 C8 C2 . . 124.10(18) no
N1 C8 H8A . . 118.0 no
C2 C8 H8A . . 118.0 no
N2 C9 O3 . . 121.3(2) no
N2 C9 C10 . . 118.93(19) no
O3 C9 C10 . . 119.78(19) no
C15 C10 C11 . . 118.7(2) no
C15 C10 C9 . . 120.0(2) no
C11 C10 C9 . . 121.3(2) no
O4 C11 C12 . . 117.9(2) no
O4 C11 C10 . . 122.7(2) no
C12 C11 C10 . . 119.5(3) no
C13 C12 C11 . . 120.6(3) no
C13 C12 H12A . . 119.7 no
C11 C12 H12A . . 119.7 no
C12 C13 C14 . . 121.0(3) no
C12 C13 H13A . . 119.5 no
C14 C13 H13A . . 119.5 no
C13 C14 C15 . . 119.4(3) no
C13 C14 H14A . . 120.3 no
C15 C14 H14A . . 120.3 no
C14 C15 C10 . . 120.8(3) no
C14 C15 H15A . . 119.6 no
C10 C15 H15A . . 119.6 no
O6 C16 H16A . . 109.5 no
O6 C16 H16B . . 109.5 no
H16A C16 H16B . . 109.5 no
O6 C16 H16C . . 109.5 no
H16A C16 H16C . . 109.5 no
H16B C16 H16C . . 109.5 no

loop_
_geom_bond_atom_site_label_1
_geom_bond_atom_site_label_2
_geom_bond_site_symmetry_2
_geom_bond_distance
_geom_bond_publ_flag
V1 O1 . 1.8277(17) yes
V1 O3 . 1.9436(16) yes
V1 O5 . 1.5736(18) yes
V1 O6 . 1.7351(16) yes
V1 N1 . 2.0963(17) yes
O1 C1 . 1.341(3) no
O2 C6 . 1.358(3) no
O2 C7 . 1.423(3) no
O3 C9 . 1.306(2) no
O4 C11 . 1.353(3) no
O4 H4B . 0.8200 no
O6 C16 . 1.406(3) no
N1 C8 . 1.292(3) no
N1 N2 . 1.384(2) no
N2 C9 . 1.303(3) no
C1 C2 . 1.393(3) no
C1 C6 . 1.406(3) no
C2 C3 . 1.405(3) no
C2 C8 . 1.426(3) no
C3 C4 . 1.367(3) no
C3 H3A . 0.9300 no
C4 C5 . 1.388(3) no
C4 H4A . 0.9300 no
C5 C6 . 1.377(3) no
C5 H5A . 0.9300 no
C7 H7A . 0.9600 no
C7 H7B . 0.9600 no
C7 H7C . 0.9600 no
C8 H8A . 0.9300 no
C9 C10 . 1.467(3) no
C10 C15 . 1.397(3) no
C10 C11 . 1.398(3) no
C11 C12 . 1.389(4) no
C12 C13 . 1.361(4) no
C12 H12A . 0.9300 no
C13 C14 . 1.372(4) no
C13 H13A . 0.9300 no
C14 C15 . 1.379(4) no
C14 H14A . 0.9300 no
C15 H15A . 0.9300 no
C16 H16A . 0.9600 no
C16 H16B . 0.9600 no
C16 H16C . 0.9600 no

loop_
_geom_hbond_atom_site_label_D
_geom_hbond_atom_site_label_H
_geom_hbond_atom_site_label_A
_geom_hbond_site_symmetry_A
_geom_hbond_distance_DH
_geom_hbond_distance_HA
_geom_hbond_distance_DA
_geom_hbond_angle_DHA
O4 H4B N2 . 0.82 1.84 2.568(2) 146.7
C8 H8A O4 2_656 0.93 2.32 3.243(3) 169.0

loop_
_geom_torsion_atom_site_label_1
_geom_torsion_atom_site_label_2
_geom_torsion_atom_site_label_3
_geom_torsion_atom_site_label_4
_geom_torsion_site_symmetry_1
_geom_torsion_site_symmetry_2
_geom_torsion_site_symmetry_3
_geom_torsion_site_symmetry_4
_geom_torsion
_geom_torsion_publ_flag
O5 V1 O1 C1 . . . . 68.2(2) no
O6 V1 O1 C1 . . . . 179.4(2) no
O3 V1 O1 C1 . . . . -76.5(3) no
N1 V1 O1 C1 . . . . -31.9(2) no
O5 V1 O3 C9 . . . . -90.59(16) no
O6 V1 O3 C9 . . . . 161.58(15) no
O1 V1 O3 C9 . . . . 55.0(2) no
N1 V1 O3 C9 . . . . 8.72(14) no
O5 V1 O6 C16 . . . . -27.1(3) no
O1 V1 O6 C16 . . . . -137.1(3) no
O3 V1 O6 C16 . . . . 74.0(3) no
N1 V1 O6 C16 . . . . 132.6(3) no
O5 V1 N1 C8 . . . . -85.9(2) no
O6 V1 N1 C8 . . . . 113.8(2) no
O1 V1 N1 C8 . . . . 18.99(19) no
O3 V1 N1 C8 . . . . 176.1(2) no
O5 V1 N1 N2 . . . . 89.78(15) no
O6 V1 N1 N2 . . . . -70.5(2) no
O1 V1 N1 N2 . . . . -165.29(15) no
O3 V1 N1 N2 . . . . -8.15(13) no
C8 N1 N2 C9 . . . . -177.45(19) no
V1 N1 N2 C9 . . . . 6.3(2) no
V1 O1 C1 C2 . . . . 29.7(3) no
V1 O1 C1 C6 . . . . -152.29(18) no
O1 C1 C2 C3 . . . . 176.2(2) no
C6 C1 C2 C3 . . . . -1.8(3) no
O1 C1 C2 C8 . . . . -2.0(3) no
C6 C1 C2 C8 . . . . 180.0(2) no
C1 C2 C3 C4 . . . . 1.2(3) no
C8 C2 C3 C4 . . . . 179.5(2) no
C2 C3 C4 C5 . . . . 0.3(4) no
C3 C4 C5 C6 . . . . -1.2(4) no
C7 O2 C6 C5 . . . . 0.8(4) no
C7 O2 C6 C1 . . . . -178.6(2) no
C4 C5 C6 O2 . . . . -178.7(2) no
C4 C5 C6 C1 . . . . 0.6(4) no
O1 C1 C6 O2 . . . . 2.2(3) no
C2 C1 C6 O2 . . . . -179.7(2) no
O1 C1 C6 C5 . . . . -177.2(2) no
C2 C1 C6 C5 . . . . 0.9(3) no
N2 N1 C8 C2 . . . . 178.26(18) no
V1 N1 C8 C2 . . . . -6.0(3) no
C1 C2 C8 N1 . . . . -6.8(3) no
C3 C2 C8 N1 . . . . 174.9(2) no
N1 N2 C9 O3 . . . . 1.1(3) no
N1 N2 C9 C10 . . . . 179.94(17) no
V1 O3 C9 N2 . . . . -8.7(3) no
V1 O3 C9 C10 . . . . 172.45(14) no
N2 C9 C10 C15 . . . . 179.3(2) no
O3 C9 C10 C15 . . . . -1.9(3) no
N2 C9 C10 C11 . . . . -0.8(3) no
O3 C9 C10 C11 . . . . 178.0(2) no
C15 C10 C11 O4 . . . . -178.7(3) no
C9 C10 C11 O4 . . . . 1.5(4) no
C15 C10 C11 C12 . . . . 1.0(4) no
C9 C10 C11 C12 . . . . -178.9(2) no
O4 C11 C12 C13 . . . . 178.6(3) no
C10 C11 C12 C13 . . . . -1.1(5) no
C11 C12 C13 C14 . . . . 0.3(5) no
C12 C13 C14 C15 . . . . 0.6(4) no
C13 C14 C15 C10 . . . . -0.7(4) no
C11 C10 C15 C14 . . . . -0.1(3) no
C9 C10 C15 C14 . . . . 179.7(2) no
